data_7716129
loop_
_publ_author_name
'Song, Hongwei'
'Jin, Chaoyi'
'Wang, Xiaotong'
'Xie, Junfang'
'Ma, Yue'
'Tang, Jinkui'
'Li, Licun'

_publ_section_title
;
 Tuning spin dynamics of binuclear Dy complexes using different nitroxide
 biradical derivatives.
;
_journal_issue 23
_journal_name_full 'Dalton transactions (Cambridge, England : 2003)'
_journal_page_first 10007
_journal_page_last 10017
_journal_paper_doi 10.1039/d3dt04360f
_journal_volume 53
_journal_year 2024
_chemical_formula_moiety 'C100 H72 Dy2 F60 N10 O30 Zn2'
_chemical_formula_sum 'C100 H72 Dy2 F60 N10 O30 Zn2'
_chemical_formula_weight 3489.41
_space_group_crystal_system triclinic
_space_group_IT_number 2
_space_group_name_Hall '-P 1'
_space_group_name_H-M_alt 'P -1'
_atom_sites_solution_hydrogens geom
_audit_creation_date 2023-12-25
_audit_creation_method
;
Olex2 1.5-beta
(compiled 2021.12.09 svn.r5202d8cf for OlexSys, GUI svn.r6439)
;
_audit_update_record
;
2023-12-25 deposited with the CCDC.	2024-05-21 downloaded from the CCDC.
;
_cell_angle_alpha 113.099(2)
_cell_angle_beta 90.6130(10)
_cell_angle_gamma 105.1620(10)
_cell_formula_units_Z 1
_cell_length_a 14.2934(2)
_cell_length_b 15.4505(2)
_cell_length_c 16.4647(3)
_cell_measurement_reflns_used 23216
_cell_measurement_temperature 99.99(10)
_cell_measurement_theta_max 73.3180
_cell_measurement_theta_min 2.9410
_cell_volume 3201.73(10)
_computing_cell_refinement 'CrysAlisPro 1.171.42.49 (Rigaku OD, 2022)'
_computing_data_collection 'CrysAlisPro 1.171.42.49 (Rigaku OD, 2022)'
_computing_data_reduction 'CrysAlisPro 1.171.42.49 (Rigaku OD, 2022)'
_computing_molecular_graphics 'Olex2 1.5-beta (Dolomanov et al., 2009)'
_computing_publication_material 'Olex2 1.5-beta (Dolomanov et al., 2009)'
_computing_structure_refinement 'SHELXL 2018/3 (Sheldrick, 2015)'
_computing_structure_solution 'SHELXT 2014/5 (Sheldrick, 2014)'
_diffrn_ambient_environment N~2~
_diffrn_ambient_temperature 99.99(10)
_diffrn_detector 'Hybrid Pixel Array Detector'
_diffrn_detector_area_resol_mean 10.0000
_diffrn_detector_type 'HyPix-Arc 150'
_diffrn_measured_fraction_theta_full 0.999
_diffrn_measured_fraction_theta_max 0.958
_diffrn_measurement_details
;
List of Runs (angles in degrees, time in seconds):

  # Type    Start    End  Width  t~exp~   \w     \q     \k     \f   Frames
#--------------------------------------------------------------------------
  1  \w     33.00 112.00   0.50    0.08    --   73.49   0.00-150.00  158
  2  \w     76.00 127.00   0.50    0.08    --   75.16  30.00 -90.00  102
  3  \w     89.00 115.00   0.50    0.08    --   73.49  30.00 -60.00   52
  4  \w     61.00  86.00   0.50    0.08    --   73.49 155.00  62.00   50
  5  \w     62.00  87.00   0.50    0.08    --   75.16 155.00  62.00   50
  6  \w     84.00 117.00   0.50    0.08    --   73.49 125.00 120.00   66
  7  \w     81.00 106.00   0.50    0.08    --   75.16 125.00  60.00   50
  8  \w     29.00 106.00   0.50    0.08    --   75.16-120.00-177.00  154
  9  \w     28.00  53.00   0.50    0.05    --   59.62-120.00-177.00   50
 10  \w     18.00  54.00   0.50    0.05    --   59.62 -95.00-180.00   72
 11  \w     79.00 124.00   0.50    0.08    --   73.49-155.00  24.00   90
 12  \w     56.00  81.00   0.50    0.08    --   75.16-155.00  24.00   50
 13  \w     52.00  77.00   0.50    0.05    --   59.62-155.00  24.00   50
 14  \w     18.00  43.00   0.50    0.05    --   59.62 -95.00  60.00   50
 15  \w     34.00  75.00   0.50    0.08    --   73.49 -95.00  30.00   82
 16  \w     31.00  86.00   0.50    0.08    --   73.49 -95.00  90.00  110
 17  \w     19.00  69.00   0.50    0.05    --   59.62 -95.00   0.00  100
 18  \w     36.00  80.00   0.50    0.08    --   73.49 -95.00 -90.00   88
 19  \w     34.00  61.00   0.50    0.08    --   75.16 -95.00-150.00   54
 20  \w     34.00  86.00   0.50    0.08    --   73.49 -95.00-180.00  104
 21  \w    -37.00  -9.00   0.50    0.05    --  -60.23  30.00  30.00   56
 22  \w    -38.00 -12.00   0.50    0.05    --  -60.23  30.00 -30.00   52
 23  \w    -37.00 -12.00   0.50    0.05    --  -60.23  30.00-120.00   50
 24  \w    -75.00 -50.00   0.50    0.05    --  -60.23 155.00  62.00   50
 25  \w   -106.00 -81.00   0.50    0.08    --  -74.38 155.00  62.00   50
 26  \w    -87.00 -62.00   0.50    0.08    --  -82.00 155.00  62.00   50
 27  \w   -111.00 -49.00   0.50    0.08    --  -82.00 125.00  60.00  124
 28  \w   -123.00 -50.00   0.50    0.08    --  -81.26 141.00 -13.87  146
 29  \w   -110.00 -39.00   0.50    0.08    --  -82.00 125.00 -60.00  142
 30  \w    -80.00 -55.00   0.50    0.05    --  -60.23 120.00 -94.00   50
 31  \w   -109.00 -81.00   0.50    0.08    --  -81.26 114.00-128.23   56
 32  \w   -109.00 -38.00   0.50    0.08    --  -81.26 114.00-165.41  142
 33  \w    -64.00 -39.00   0.50    0.08    --  -81.26 114.00-128.23   50
 34  \w    -84.00 -47.00   0.50    0.08    --  -82.00 120.00 -94.00   74
 35  \w   -112.00 -79.00   0.50    0.05    --  -60.23 -30.00-150.00   66
 36  \w   -131.00 -83.00   0.50    0.08    --  -82.00 -30.00-180.00   96
 37  \w   -129.00 -81.00   0.50    0.08    --  -82.00 -30.00-120.00   96
 38  \w   -126.00 -80.00   0.50    0.08    --  -82.00 -30.00 -60.00   92
 39  \w   -124.00 -68.00   0.50    0.08    --  -74.38 -15.00   0.00  112
 40  \w   -120.00 -72.00   0.50    0.08    --  -74.38 -30.00  60.00   96
 41  \w   -128.00 -84.00   0.50    0.08    --  -82.00-125.00  60.00   88
 42  \w    -96.00 -71.00   0.50    0.08    --  -82.00-155.00  24.00   50
 43  \w   -113.00 -88.00   0.50    0.08    --  -74.38-155.00  24.00   50
 44  \w   -129.00 -82.00   0.50    0.08    --  -82.00-125.00 -30.00   94
 45  \w   -123.00 -96.00   0.50    0.08    --  -82.00-125.00 -90.00   54
;
_diffrn_measurement_device 'four-circle diffractometer'
_diffrn_measurement_device_type 'ROD, Synergy Custom system, HyPix-Arc 150'
_diffrn_measurement_method '\w scans'
_diffrn_orient_matrix_type 'CrysAlisPro convention (1999,Acta A55,543-557)'
_diffrn_orient_matrix_UB_11 -0.0630519000
_diffrn_orient_matrix_UB_12 0.0384285000
_diffrn_orient_matrix_UB_13 0.0736425000
_diffrn_orient_matrix_UB_21 0.0782455000
_diffrn_orient_matrix_UB_22 0.0091768000
_diffrn_orient_matrix_UB_23 0.0703591000
_diffrn_orient_matrix_UB_31 0.0507793000
_diffrn_orient_matrix_UB_32 0.1061128000
_diffrn_orient_matrix_UB_33 0.0120494000
_diffrn_radiation_monochromator mirror
_diffrn_radiation_probe x-ray
_diffrn_radiation_type 'Cu K\a'
_diffrn_radiation_wavelength 1.54184
_diffrn_reflns_av_R_equivalents 0.0539
_diffrn_reflns_av_unetI/netI 0.0406
_diffrn_reflns_Laue_measured_fraction_full 0.999
_diffrn_reflns_Laue_measured_fraction_max 0.958
_diffrn_reflns_limit_h_max 17
_diffrn_reflns_limit_h_min -17
_diffrn_reflns_limit_k_max 18
_diffrn_reflns_limit_k_min -16
_diffrn_reflns_limit_l_max 20
_diffrn_reflns_limit_l_min -20
_diffrn_reflns_number 47869
_diffrn_reflns_point_group_measured_fraction_full 0.999
_diffrn_reflns_point_group_measured_fraction_max 0.958
_diffrn_reflns_theta_full 67.684
_diffrn_reflns_theta_max 74.492
_diffrn_reflns_theta_min 2.942
_diffrn_source 'Rotating-anode X-ray tube'
_diffrn_source_type 'Rigaku (Cu) X-ray Source'
_exptl_absorpt_coefficient_mu 8.050
_exptl_absorpt_correction_T_max 1.00000
_exptl_absorpt_correction_T_min 0.54744
_exptl_absorpt_correction_type multi-scan
_exptl_absorpt_process_details
;
CrysAlisPro 1.171.42.49 (Rigaku Oxford Diffraction, 2022)
Empirical absorption correction using spherical harmonics,
implemented in SCALE3 ABSPACK scaling algorithm.
;
_exptl_crystal_colour 'metallic light colourless'
_exptl_crystal_colour_lustre metallic
_exptl_crystal_colour_modifier light
_exptl_crystal_colour_primary colourless
_exptl_crystal_density_diffrn 1.810
_exptl_crystal_description block
_exptl_crystal_F_000 1714
_exptl_crystal_preparation 'Magnetic properties'
_exptl_crystal_recrystallization_method 'Re-crystallisation from solvent'
_exptl_crystal_size_max 0.2
_exptl_crystal_size_mid 0.2
_exptl_crystal_size_min 0.1
_platon_squeeze_details
;
TITL exp_312_autored_a.res in P-1
CELL   14.2934   15.4505   16.4647    113.10     90.61    105.16
SPGR P-1
# Solvent Accessible Volume =       144
# Electrons Found in S.A.V. =         0
# Note: Atoms in Void as Cxxx and Qxxx all others
Q101 0.811 0.684 0.341 !       5.61 eA-3
Q102 0.546 0.954 0.049 !       4.68 eA-3
Q103 0.816 0.627 0.299 !       2.69 eA-3
Q104 0.299 0.907 0.221 !       1.86 eA-3
Q105 0.519 0.098 0.059 !       1.78 eA-3
Q106 0.608 0.995 0.110 !       1.59 eA-3
Q107 0.641 0.055 0.218 !       1.57 eA-3
Q108 0.265 0.822 0.142 !       1.52 eA-3
Q109 0.643 0.699 0.439 !       1.51 eA-3
Q110 0.560 0.794 0.022 !       1.49 eA-3
Q111 0.574 0.347 0.284 !       1.46 eA-3
Q112 0.395 0.041 0.002 !       1.44 eA-3
Q113 0.277 0.765 0.176 !       1.44 eA-3
Q114 0.596 0.515 0.364 !       1.43 eA-3
Q115 0.593 0.441 0.360 !       1.43 eA-3
Q116 0.838 0.531 0.328 !       1.43 eA-3
Q117 0.465 0.918 0.128 !       1.40 eA-3
Q118 0.438 0.860 0.139 !       1.37 eA-3
Q119 0.406 0.060 0.481 !       1.36 eA-3
Q120 0.636 0.608 0.443 !       1.35 eA-3
Q121 0.611 0.013 0.050 !       1.33 eA-3
Q122 0.369 0.983 0.245 !       1.33 eA-3
Q123 0.863 0.727 0.424 !       1.33 eA-3
Q124 0.014 0.216 0.364 !       1.30 eA-3
Q125 0.651 0.198 0.375 !       1.28 eA-3
Q126 0.700 0.062 0.365 !       1.28 eA-3
Q127 0.358 0.492 0.465 !       1.27 eA-3
Q128 0.609 0.435 0.447 !       1.27 eA-3
Q129 0.678 0.732 0.374 !       1.26 eA-3
Q130 0.797 0.361 0.346 !       1.25 eA-3
Q131 0.131 0.479 0.282 !       1.25 eA-3
Q132 0.485 0.182 0.217 !       1.24 eA-3
Q133 0.541 0.179 0.129 !       1.24 eA-3
Q134 0.754 0.594 0.197 !       1.24 eA-3
Q135 0.133 0.811 0.281 !       1.23 eA-3
Q136 0.940 0.841 0.097 !       1.21 eA-3
Q137 0.988 0.141 0.434 !       1.21 eA-3
Q138 0.878 0.432 0.480 !       1.20 eA-3
Q139 0.731 0.111 0.077 !       1.20 eA-3
Q140 0.329 0.486 0.391 !       1.20 eA-3
Q141 0.940 0.698 0.273 !       1.19 eA-3
Q142 0.298 0.627 0.272 !       1.18 eA-3
Q143 0.953 0.411 0.363 !       1.17 eA-3
Q144 0.510 0.263 0.280 !       1.16 eA-3
Q145 0.627 0.357 0.213 !       1.13 eA-3
Q146 0.316 0.053 0.080 !       1.11 eA-3
Q147 0.687 0.830 0.372 !       1.11 eA-3
Q148 0.397 0.512 0.217 !       1.10 eA-3
Q149 0.656 0.100 0.402 !       1.05 eA-3
Q150 0.360 0.210 0.488 !       1.05 eA-3
Q151 0.125 0.157 0.378 !       1.04 eA-3
Q152 0.127 0.723 0.199 !       1.04 eA-3
Q153 0.343 0.398 0.468 !       1.04 eA-3
Q154 0.394 0.206 0.429 !       1.03 eA-3
Q155 0.695 0.032 0.049 !       1.03 eA-3
Q156 0.902 0.620 0.487 !       1.03 eA-3
Q157 0.232 0.367 0.176 !       1.01 eA-3
Q158 0.078 0.823 0.187 !       1.00 eA-3
Q159 0.518 0.753 0.045 !       0.99 eA-3
Q160 0.797 0.890 0.370 !       0.99 eA-3
Q161 0.706 0.144 0.357 !       0.98 eA-3
Q162 0.786 0.524 0.176 !       0.98 eA-3
Q163 0.869 0.547 0.408 !       0.97 eA-3
Q164 0.278 0.139 0.232 !       0.97 eA-3
Q165 0.453 0.770 0.110 !       0.96 eA-3
Q166 0.343 0.822 0.266 !       0.96 eA-3
Q167 0.767 0.159 0.343 !       0.96 eA-3
Q168 0.315 0.036 0.458 !       0.95 eA-3
Q169 0.090 0.844 0.248 !       0.95 eA-3
Q170 0.469 0.258 0.466 !       0.95 eA-3
Q171 0.502 0.407 0.062 !       0.94 eA-3
Q172 0.128 0.128 0.150 !       0.92 eA-3
Q173 0.162 0.980 0.142 !       0.92 eA-3
Q174 0.740 0.934 0.110 !       0.92 eA-3
Q175 0.234 0.088 0.081 !       0.90 eA-3
Q176 0.357 0.558 0.374 !       0.89 eA-3
Q177 0.752 0.374 0.014 !       0.89 eA-3
Q178 0.831 0.544 0.107 !       0.89 eA-3
Q179 0.274 0.426 0.236 !       0.89 eA-3
Q180 0.935 0.939 0.092 !       0.89 eA-3
Q181 0.850 0.849 0.156 !       0.89 eA-3
Q182 0.919 0.233 0.187 !       0.89 eA-3
Q183 0.848 0.436 0.013 !       0.89 eA-3
Q184 0.323 0.110 0.501 !       0.89 eA-3
Q185 0.440 0.374 0.027 !       0.89 eA-3
Q186 0.388 0.869 0.276 !       0.88 eA-3
Q187 0.216 0.468 0.273 !       0.86 eA-3
Q188 0.579 0.748 0.461 !       0.86 eA-3
Q189 0.263 0.403 0.331 !       0.85 eA-3
Q190 0.691 0.675 0.292 !       0.85 eA-3
Q191 0.692 0.483-0.007 !       0.85 eA-3
Q192 0.597 0.262 0.137 !       0.84 eA-3
Q193 0.840 0.308 0.134 !       0.84 eA-3
Q194 0.055 0.907 0.294 !       0.83 eA-3
Q195 0.745 0.435 0.019 !       0.83 eA-3
Q196 0.068 0.770 0.104 !       0.81 eA-3
Q197 0.122 0.725 0.140 !       0.77 eA-3
Q198 0.530 0.622 0.099 !       0.76 eA-3
Q199 0.969 0.252 0.064 !       0.76 eA-3
;
_refine_diff_density_max 4.048
_refine_diff_density_min -1.774
_refine_diff_density_rms 0.153
_refine_ls_extinction_method none
_refine_ls_goodness_of_fit_ref 1.065
_refine_ls_hydrogen_treatment constr
_refine_ls_matrix_type full
_refine_ls_number_parameters 927
_refine_ls_number_reflns 12551
_refine_ls_number_restraints 843
_refine_ls_restrained_S_all 1.069
_refine_ls_R_factor_all 0.0860
_refine_ls_R_factor_gt 0.0797
_refine_ls_shift/su_max 0.009
_refine_ls_shift/su_mean 0.001
_refine_ls_structure_factor_coef Fsqd
_refine_ls_weighting_details 'w=1/[\s^2^(Fo^2^)+(0.1671P)^2^+5.7673P] where P=(Fo^2^+2Fc^2^)/3'
_refine_ls_weighting_scheme calc
_refine_ls_wR_factor_gt 0.2314
_refine_ls_wR_factor_ref 0.2384
_reflns_Friedel_coverage 0.000
_reflns_number_gt 11043
_reflns_number_total 12551
_reflns_threshold_expression 'I > 2\s(I)'
_cod_data_source_file d3dt04360f2.cif
_cod_data_source_block complex3-dyzn
_cod_depositor_comments 'Adding full bibliography for 7716128--7716130.cif.'
_cod_database_code 7716129
_shelx_shelxl_version_number 2018/3
_shelx_space_group_comment
;
The symmetry employed for this shelxl refinement is uniquely defined
by the following loop, which should always be used as a source of
symmetry information in preference to the above space-group names.
They are only intended as comments.
;
_olex2_refinement_description
;
1. Fixed Uiso
 At 1.2 times of:
  All C(H) groups
 At 1.5 times of:
  All C(H,H,H) groups
2. Restrained distances
 F29-C38
 1.5 with sigma of 0.02
3. Rigid bond restraints
 F20, C39
 with sigma for 1-2 distances of 0.001 and sigma for 1-3 distances of 0.001
 F29, C38
 with sigma for 1-2 distances of 0.001 and sigma for 1-3 distances of 0.001
4. Uiso/Uaniso restraints and constraints
C1 \\sim C2 \\sim C3 \\sim C4 \\sim C5 \\sim C6 \\sim C7 \\sim C8 \\sim C9
\\sim C10 \\sim C11 \\sim C12 \\sim C13 \\sim C14 \\sim C15 \\sim C16 \\sim C17
\\sim C18 \\sim C19 \\sim C20 \\sim C21 \\sim C22 \\sim C23 \\sim C24 \\sim C25
\\sim C1A \\sim C26 \\sim C27 \\sim C28 \\sim C29 \\sim C30 \\sim C31 \\sim C32
\\sim C33 \\sim C34 \\sim C35 \\sim C36 \\sim C37 \\sim C38 \\sim C39 \\sim C40
\\sim C41 \\sim C42 \\sim C43 \\sim C44 \\sim C45 \\sim C46 \\sim C47 \\sim C48
\\sim C49: within 3.8A with sigma of 0.01 and sigma for terminal atoms of 0.02
within 3.8A
Uanis(F29) \\sim Ueq: with sigma of 0.01 and sigma for terminal atoms of 0.02
5.a Aromatic/amide H refined with riding coordinates:
 C1(H1), C3(H3), C4(H4), C6(H6), C10(H10), C11(H11), C13(H13), C15(H15),
 C20(H20), C28(H28), C31(H31), C36(H36)
5.b Idealised Me refined as rotating group:
 C22(H22A,H22B,H22C), C1A(H1AA,H1AB,H1AC), C42(H42A,H42B,H42C), C44(H44A,H44B,
 H44C), C46(H46A,H46B,H46C), C47(H47A,H47B,H47C), C48(H48A,H48B,H48C), C49(H49A,
 H49B,H49C)
;
_platon_squeeze_void_probe_radius 1.20
_olex2_submission_special_instructions 'No special instructions were received'
_oxdiff_exptl_absorpt_empirical_details
;
Empirical correction (ABSPACK) includes:
- Absorption correction using spherical harmonics
- Frame scaling
;
_oxdiff_exptl_absorpt_empirical_full_max 3.292
_oxdiff_exptl_absorpt_empirical_full_min 0.336

loop_
_space_group_symop_operation_xyz
'x, y, z'
'-x, -y, -z'

loop_
_atom_site_label
_atom_site_type_symbol
_atom_site_fract_x
_atom_site_fract_y
_atom_site_fract_z
_atom_site_U_iso_or_equiv
_atom_site_adp_type
_atom_site_occupancy
_atom_site_site_symmetry_order
_atom_site_calc_flag
_atom_site_refinement_flags_posn
_atom_site_refinement_flags_adp
_atom_site_refinement_flags_occupancy
_atom_site_disorder_assembly
_atom_site_disorder_group
Dy1 Dy 0.60302(3) -0.02840(2) 0.05520(2) 0.04012(15) Uani 1 1 d . . . . .
Zn1 Zn 0.82302(7) 0.63902(7) 0.30241(6) 0.0481(2) Uani 1 1 d . . . . .
O7 O 0.5216(3) 0.0889(3) 0.0663(3) 0.0354(8) Uani 1 1 d . . . . .
O5 O 0.5661(4) -0.1960(3) 0.0181(3) 0.0474(10) Uani 1 1 d . . . . .
O13 O 0.8299(4) 0.5276(4) 0.3309(3) 0.0486(11) Uani 1 1 d . . . . .
F1 F 0.9523(4) 0.4152(4) 0.3651(4) 0.0754(15) Uani 1 1 d . . . . .
F2 F 0.9843(4) 0.7728(4) 0.6393(3) 0.0760(15) Uani 1 1 d . . . . .
O12 O 0.8650(4) 0.7306(4) 0.4365(4) 0.0508(11) Uani 1 1 d . . . . .
N1 N 0.5721(4) 0.3475(3) 0.2858(3) 0.0319(9) Uani 1 1 d . . . . .
O14 O 0.6994(3) 0.6709(3) 0.2966(3) 0.0436(10) Uani 1 1 d . . . . .
O6 O 0.4647(4) -0.0731(3) 0.1223(3) 0.0501(11) Uani 1 1 d . . . . .
O2 O 0.6386(4) 0.0574(4) 0.2108(3) 0.0472(10) Uani 1 1 d . . . . .
F3 F 1.0056(5) 0.8661(4) 0.5695(4) 0.0825(16) Uani 1 1 d . . . . .
F4 F 0.6559(4) 0.2064(3) 0.3708(3) 0.0725(14) Uani 1 1 d . . . . .
O3 O 0.6883(4) -0.0642(4) -0.0676(4) 0.0533(12) Uani 1 1 d . . . . .
F5 F 0.7953(4) 0.3598(3) 0.3448(4) 0.0713(14) Uani 1 1 d . . . . .
O4 O 0.7310(3) 0.1121(4) 0.0793(4) 0.0523(12) Uani 1 1 d . . . . .
F6 F 0.8735(5) 0.4291(4) 0.4771(4) 0.0805(16) Uani 1 1 d . . . . .
O10 O 0.9393(4) 0.7168(5) 0.2731(5) 0.0737(17) Uani 1 1 d . . . . .
N5 N 0.6780(4) 0.7295(4) 0.3707(4) 0.0394(11) Uani 1 1 d . . . . .
O8 O 0.5690(4) 0.3599(4) 0.5882(4) 0.0538(12) Uani 1 1 d . . . . .
N2 N 0.6357(5) 0.4385(4) 0.6313(4) 0.0499(13) Uani 1 1 d . . . . .
F7 F 0.8684(5) 0.8308(5) 0.6178(4) 0.0867(17) Uani 1 1 d . . . . .
C1 C 0.6140(4) 0.4309(4) 0.4469(4) 0.0347(10) Uani 1 1 d . U . . .
H1 H 0.605384 0.368886 0.449307 0.042 Uiso 1 1 calc R U . . .
O15 O 0.5993(5) 0.7912(4) 0.5747(4) 0.0641(16) Uani 1 1 d . . . . .
O11 O 0.7848(5) 0.5426(5) 0.1708(4) 0.0674(15) Uani 1 1 d . . . . .
N4 N 0.6297(5) 0.7868(4) 0.5011(4) 0.0472(13) Uani 1 1 d . . . . .
F8 F 0.7885(5) 0.1936(5) 0.4124(4) 0.095(2) Uani 1 1 d . . . . .
C2 C 0.5967(4) 0.4368(4) 0.3668(4) 0.0329(10) Uani 1 1 d . U . . .
O1 O 0.7396(4) -0.0638(4) 0.1005(4) 0.0586(13) Uani 1 1 d . . . . .
C3 C 0.5065(4) 0.2656(4) 0.2843(4) 0.0342(10) Uani 1 1 d . U . . .
H3 H 0.472830 0.268780 0.334351 0.041 Uiso 1 1 calc R U . . .
C4 C 0.6050(4) 0.5253(4) 0.3613(4) 0.0332(10) Uani 1 1 d . U . . .
H4 H 0.591807 0.527653 0.305644 0.040 Uiso 1 1 calc R U . . .
C5 C 0.6446(5) 0.5177(4) 0.5245(4) 0.0381(11) Uani 1 1 d . U . . .
C6 C 0.6205(4) 0.3445(4) 0.2147(4) 0.0351(11) Uani 1 1 d . U . . .
H6 H 0.666675 0.402519 0.217131 0.042 Uiso 1 1 calc R U . . .
F9 F 0.5005(7) -0.4037(4) -0.0618(5) 0.111(3) Uani 1 1 d . . . . .
F10 F 0.9168(6) 0.2308(5) 0.1787(5) 0.111(2) Uani 1 1 d . . . . .
C7 C 0.6454(5) 0.7068(4) 0.4355(4) 0.0378(11) Uani 1 1 d . U . . .
C8 C 0.6716(5) 0.5134(5) 0.6088(4) 0.0466(13) Uani 1 1 d . U . . .
F11 F 0.3439(7) -0.1736(9) 0.2545(7) 0.140(4) Uani 1 1 d . . . . .
F12 F 0.6548(7) 0.0859(5) 0.4001(5) 0.110(3) Uani 1 1 d . . . . .
C9 C 0.5372(4) 0.1718(4) 0.1360(4) 0.0327(10) Uani 1 1 d . U . . .
C10 C 0.6039(4) 0.2591(4) 0.1395(4) 0.0356(11) Uani 1 1 d . U . . .
H10 H 0.637243 0.258640 0.089782 0.043 Uiso 1 1 calc R U . . .
C11 C 0.9012(5) 0.6134(5) 0.4826(5) 0.0445(12) Uani 1 1 d . U . . .
H11 H 0.926670 0.605038 0.531672 0.053 Uiso 1 1 calc R U . . .
F13 F 0.7348(5) -0.1465(8) -0.2279(4) 0.138(4) Uani 1 1 d . . . . .
C12 C 0.8661(5) 0.5322(5) 0.4024(4) 0.0419(12) Uani 1 1 d . U . . .
C13 C 0.4884(5) 0.1780(4) 0.2108(4) 0.0375(11) Uani 1 1 d . U . . .
H13 H 0.442430 0.121016 0.210611 0.045 Uiso 1 1 calc R U . . .
C14 C 0.6333(4) 0.6114(4) 0.4397(4) 0.0362(10) Uani 1 1 d . U . . .
F14 F 0.9297(5) -0.0678(8) 0.0920(6) 0.122(3) Uani 1 1 d . . . . .
C15 C 0.6536(5) 0.6078(4) 0.5207(4) 0.0368(11) Uani 1 1 d . U . . .
H15 H 0.673638 0.666759 0.573470 0.044 Uiso 1 1 calc R U . . .
F15 F 0.9501(5) -0.0260(7) 0.2328(5) 0.114(3) Uani 1 1 d . . . . .
F16 F 1.0752(5) 0.8472(6) 0.2412(8) 0.132(3) Uani 1 1 d . . . . .
C16 C 0.8999(5) 0.7078(5) 0.4927(5) 0.0436(12) Uani 1 1 d . U . . .
F17 F 0.3013(8) -0.0892(11) 0.2016(8) 0.184(6) Uani 1 1 d . . . . .
F18 F 0.6333(8) -0.3405(7) 0.0278(7) 0.133(3) Uani 1 1 d . . . . .
F19 F 0.9593(5) 0.2499(7) 0.0657(5) 0.127(3) Uani 1 1 d . . . . .
C17 C 0.9406(6) 0.7946(6) 0.5811(6) 0.0607(18) Uani 1 1 d . U . . .
F1A F 0.8452(6) 0.2992(5) 0.1243(8) 0.136(4) Uani 1 1 d . . . . .
C18 C 0.6815(5) 0.8327(5) 0.3836(5) 0.0461(13) Uani 1 1 d . U . . .
F20 F 0.8520(6) -0.1661(6) 0.1483(6) 0.113(2) Uani 1 1 d . U . . .
C19 C 0.9644(9) 0.6903(9) 0.1936(8) 0.080(2) Uani 1 1 d . U . . .
F21 F 0.8632(7) -0.1314(7) -0.1576(6) 0.136(3) Uani 1 1 d . . . . .
F22 F 0.5018(8) -0.3993(6) 0.0710(7) 0.137(4) Uani 1 1 d . . . . .
F23 F 0.7520(9) 0.3791(6) 0.0218(5) 0.136(4) Uani 1 1 d . . . . .
N3 N 0.7404(6) 0.5845(5) 0.6723(4) 0.070(2) Uani 1 1 d . . . . .
C20 C 0.4558(7) -0.2280(7) 0.1162(6) 0.0665(18) Uani 1 1 d . U . . .
H20 H 0.427489 -0.274486 0.139908 0.080 Uiso 1 1 calc R U . . .
C21 C 0.5203(7) -0.2485(6) 0.0552(6) 0.0630(17) Uani 1 1 d . U . . .
C22 C 0.7852(7) 0.8848(5) 0.3782(6) 0.0609(19) Uani 1 1 d . U . . .
H22A H 0.830286 0.879280 0.419921 0.091 Uiso 1 1 calc R U . . .
H22B H 0.791537 0.954292 0.393650 0.091 Uiso 1 1 calc R U . . .
H22C H 0.800848 0.854496 0.317504 0.091 Uiso 1 1 calc R U . . .
C23 C 0.6490(6) 0.8729(5) 0.4771(6) 0.0517(15) Uani 1 1 d . U . . .
C24 C 0.4315(7) -0.1414(7) 0.1436(6) 0.0616(17) Uani 1 1 d . U . . .
C25 C 0.8713(6) 0.4331(6) 0.3980(6) 0.0546(16) Uani 1 1 d . U . . .
C1A C 0.6175(8) 0.8228(7) 0.3051(7) 0.078(2) Uani 1 1 d . U . . .
H1AA H 0.649797 0.801953 0.251385 0.116 Uiso 1 1 calc R U . . .
H1AB H 0.606671 0.886360 0.316141 0.116 Uiso 1 1 calc R U . . .
H1AC H 0.554635 0.773797 0.296642 0.116 Uiso 1 1 calc R U . . .
C26 C 0.8337(9) 0.5478(9) 0.1104(7) 0.078(2) Uani 1 1 d . U . . .
C27 C 0.7017(7) 0.1424(6) 0.3619(6) 0.0588(17) Uani 1 1 d . U . . .
F24 F 0.7125(13) 0.4822(10) -0.0114(6) 0.215(8) Uani 1 1 d . . . . .
F25 F 0.8549(10) -0.0263(7) -0.2028(7) 0.172(5) Uani 1 1 d . . . . .
C28 C 0.9175(10) 0.6129(9) 0.1172(8) 0.085(2) Uani 1 1 d . U . . .
H28 H 0.947408 0.605023 0.064508 0.102 Uiso 1 1 calc R U . . .
C29 C 1.0638(10) 0.7541(10) 0.1915(9) 0.089(2) Uani 1 1 d . U . . .
C30 C 0.8844(6) 0.2269(7) 0.1049(7) 0.071(2) Uani 1 1 d . U . . .
C31 C 0.8370(6) 0.0655(7) -0.0291(7) 0.069(2) Uani 1 1 d . U . . .
H31 H 0.900288 0.084637 -0.045163 0.083 Uiso 1 1 calc R U . . .
C32 C 0.7716(6) -0.0258(7) -0.0823(6) 0.0653(19) Uani 1 1 d . U . . .
C33 C 0.8032(6) -0.0859(8) -0.1682(7) 0.073(2) Uani 1 1 d . U . . .
C34 C 0.8089(6) 0.1291(7) 0.0483(7) 0.0663(18) Uani 1 1 d . U . . .
C35 C 0.6925(7) 0.4548(7) 0.7171(6) 0.0705(19) Uani 1 1 d . U . . .
C36 C 0.7934(6) 0.0460(7) 0.2545(6) 0.0643(17) Uani 1 1 d . U . . .
H36 H 0.844621 0.071114 0.302124 0.077 Uiso 1 1 calc R U . . .
C37 C 0.7104(6) 0.0793(6) 0.2657(6) 0.0589(17) Uani 1 1 d . U . . .
C38 C 0.3607(9) -0.1257(8) 0.2100(8) 0.085(2) Uani 1 1 d D U . . .
C39 C 0.8851(7) -0.0714(9) 0.1625(8) 0.077(2) Uani 1 1 d . U . . .
C40 C 0.7876(11) 0.4647(10) 0.0178(8) 0.092(3) Uani 1 1 d . U . . .
C41 C 0.7490(9) 0.5618(8) 0.7516(6) 0.084(2) Uani 1 1 d . U . . .
F26 F 0.8428(12) 0.4582(10) -0.0422(7) 0.207(7) Uani 1 1 d . . . . .
C42 C 0.5528(9) 0.8975(8) 0.4749(9) 0.085(2) Uani 1 1 d . U . . .
H42A H 0.500861 0.837602 0.438719 0.127 Uiso 1 1 calc R U . . .
H42B H 0.559240 0.945646 0.448826 0.127 Uiso 1 1 calc R U . . .
H42C H 0.536262 0.925107 0.535601 0.127 Uiso 1 1 calc R U . . .
C43 C 0.5388(9) -0.3502(7) 0.0218(8) 0.076(2) Uani 1 1 d . U . . .
C44 C 0.7344(10) 0.9530(8) 0.5501(7) 0.096(3) Uani 1 1 d . U . . .
H44A H 0.718346 0.957856 0.609173 0.143 Uiso 1 1 calc R U . . .
H44B H 0.742947 1.016741 0.547205 0.143 Uiso 1 1 calc R U . . .
H44C H 0.795097 0.934401 0.539452 0.143 Uiso 1 1 calc R U . . .
C45 C 0.7992(7) -0.0257(7) 0.1707(7) 0.0667(18) Uani 1 1 d . U . . .
C46 C 0.6310(11) 0.4189(11) 0.7711(8) 0.110(4) Uani 1 1 d . U . . .
H46A H 0.576478 0.447765 0.781135 0.166 Uiso 1 1 calc R U . . .
H46B H 0.668582 0.436912 0.828338 0.166 Uiso 1 1 calc R U . . .
H46C H 0.605421 0.347144 0.740923 0.166 Uiso 1 1 calc R U . . .
C47 C 0.6772(11) 0.6248(11) 0.8150(8) 0.112(4) Uani 1 1 d . U . . .
H47A H 0.609492 0.595354 0.786078 0.168 Uiso 1 1 calc R U . . .
H47B H 0.699530 0.693382 0.822324 0.168 Uiso 1 1 calc R U . . .
H47C H 0.680837 0.622423 0.873531 0.168 Uiso 1 1 calc R U . . .
C48 C 0.7660(11) 0.3972(11) 0.6840(10) 0.113(4) Uani 1 1 d . U . . .
H48A H 0.731136 0.328522 0.645983 0.169 Uiso 1 1 calc R U . . .
H48B H 0.804689 0.400049 0.734941 0.169 Uiso 1 1 calc R U . . .
H48C H 0.809396 0.425775 0.649640 0.169 Uiso 1 1 calc R U . . .
C49 C 0.8392(11) 0.6065(11) 0.8040(10) 0.118(4) Uani 1 1 d . U . . .
H49A H 0.832633 0.604447 0.862463 0.177 Uiso 1 1 calc R U . . .
H49B H 0.862553 0.675021 0.811417 0.177 Uiso 1 1 calc R U . . .
H49C H 0.886079 0.571569 0.775167 0.177 Uiso 1 1 calc R U . . .
O9 O 0.7977(7) 0.6621(6) 0.6710(5) 0.103(3) Uani 1 1 d . . . . .
F27 F 1.1326(6) 0.7325(11) 0.2241(12) 0.212(8) Uani 1 1 d . . . . .
F28 F 1.0798(10) 0.7537(13) 0.1144(10) 0.217(7) Uani 1 1 d . . . . .
F29 F 0.4238(10) -0.0460(11) 0.2947(7) 0.199(6) Uani 1 1 d D U . A 1

loop_
_atom_site_aniso_label
_atom_site_aniso_U_11
_atom_site_aniso_U_22
_atom_site_aniso_U_33
_atom_site_aniso_U_23
_atom_site_aniso_U_13
_atom_site_aniso_U_12
Dy1 0.0423(2) 0.0332(2) 0.0369(2) 0.00848(15) 0.00522(15) 0.00742(15)
Zn1 0.0478(5) 0.0522(5) 0.0467(5) 0.0280(4) 0.0040(4) 0.0060(4)
O7 0.0362(19) 0.0278(18) 0.033(2) 0.0045(16) -0.0011(16) 0.0066(15)
O5 0.057(3) 0.044(2) 0.044(3) 0.019(2) 0.010(2) 0.018(2)
O13 0.052(3) 0.049(3) 0.039(2) 0.017(2) -0.001(2) 0.007(2)
F1 0.074(3) 0.062(3) 0.084(4) 0.014(3) -0.007(3) 0.036(2)
F2 0.090(4) 0.060(3) 0.055(3) 0.011(2) -0.020(3) 0.005(3)
O12 0.056(3) 0.048(3) 0.053(3) 0.024(2) 0.008(2) 0.017(2)
N1 0.041(2) 0.022(2) 0.029(2) 0.0103(18) 0.0015(18) 0.0037(18)
O14 0.051(2) 0.042(2) 0.040(2) 0.0169(19) 0.0117(19) 0.0145(19)
O6 0.054(3) 0.035(2) 0.048(3) 0.010(2) 0.019(2) 0.0036(19)
O2 0.049(2) 0.049(3) 0.044(3) 0.016(2) 0.007(2) 0.020(2)
F3 0.090(4) 0.050(3) 0.080(4) 0.020(3) -0.009(3) -0.011(2)
F4 0.096(4) 0.051(2) 0.062(3) 0.007(2) -0.011(3) 0.034(3)
O3 0.045(3) 0.054(3) 0.047(3) 0.013(2) 0.009(2) 0.005(2)
F5 0.074(3) 0.045(2) 0.084(4) 0.021(2) -0.016(3) 0.010(2)
O4 0.039(2) 0.051(3) 0.057(3) 0.017(2) 0.009(2) 0.004(2)
F6 0.124(5) 0.059(3) 0.068(3) 0.035(3) -0.004(3) 0.029(3)
O10 0.055(3) 0.085(4) 0.087(5) 0.053(4) 0.008(3) 0.001(3)
N5 0.057(3) 0.025(2) 0.036(3) 0.013(2) 0.012(2) 0.010(2)
O8 0.058(3) 0.047(3) 0.053(3) 0.028(2) -0.008(2) -0.001(2)
N2 0.058(3) 0.044(3) 0.041(3) 0.019(3) -0.001(3) 0.003(3)
F7 0.095(4) 0.079(4) 0.070(4) 0.004(3) 0.016(3) 0.040(3)
C1 0.044(2) 0.027(2) 0.033(2) 0.0151(17) 0.0049(18) 0.0068(17)
O15 0.097(4) 0.042(3) 0.063(3) 0.025(3) 0.046(3) 0.029(3)
O11 0.093(4) 0.069(4) 0.038(3) 0.017(3) 0.008(3) 0.027(3)
N4 0.058(3) 0.034(3) 0.052(3) 0.019(2) 0.022(3) 0.015(2)
F8 0.091(4) 0.092(4) 0.078(4) 0.006(3) -0.021(3) 0.035(3)
C2 0.041(2) 0.0253(19) 0.031(2) 0.0117(16) 0.0060(17) 0.0069(16)
O1 0.049(3) 0.073(3) 0.051(3) 0.016(3) 0.006(2) 0.027(3)
C3 0.041(2) 0.028(2) 0.031(2) 0.0127(18) 0.0048(19) 0.0032(18)
C4 0.039(2) 0.027(2) 0.034(2) 0.0130(18) 0.0081(18) 0.0089(17)
C5 0.048(2) 0.034(2) 0.033(2) 0.0167(18) 0.0068(19) 0.0068(18)
C6 0.042(2) 0.029(2) 0.031(2) 0.0128(19) 0.0045(19) 0.0034(19)
F9 0.179(8) 0.052(3) 0.104(5) 0.026(3) 0.041(5) 0.047(4)
F10 0.114(5) 0.091(5) 0.089(5) 0.023(4) -0.025(4) -0.011(4)
C7 0.045(2) 0.027(2) 0.043(2) 0.0157(18) 0.013(2) 0.0105(18)
C8 0.058(3) 0.041(2) 0.035(2) 0.018(2) 0.003(2) 0.001(2)
F11 0.126(6) 0.241(11) 0.147(7) 0.146(8) 0.095(6) 0.096(7)
F12 0.183(8) 0.065(3) 0.089(5) 0.043(3) 0.043(5) 0.027(4)
C9 0.037(2) 0.027(2) 0.028(2) 0.0088(19) -0.0009(19) 0.0034(19)
C10 0.044(2) 0.026(2) 0.028(2) 0.0097(19) 0.002(2) -0.0012(19)
C11 0.047(3) 0.043(3) 0.044(3) 0.017(2) 0.000(2) 0.014(2)
F13 0.074(4) 0.200(9) 0.061(4) -0.024(5) 0.016(3) 0.033(5)
C12 0.042(2) 0.041(2) 0.041(3) 0.017(2) 0.004(2) 0.011(2)
C13 0.042(3) 0.027(2) 0.035(3) 0.011(2) 0.003(2) 0.000(2)
C14 0.046(2) 0.026(2) 0.038(2) 0.0145(18) 0.0128(19) 0.0100(17)
F14 0.082(4) 0.205(9) 0.102(5) 0.065(6) 0.036(4) 0.074(5)
C15 0.047(2) 0.028(2) 0.033(2) 0.0109(18) 0.0101(19) 0.0077(18)
F15 0.090(4) 0.157(7) 0.097(5) 0.033(5) 0.006(4) 0.068(5)
F16 0.080(4) 0.094(5) 0.215(11) 0.066(6) 0.053(5) 0.010(4)
C16 0.046(3) 0.038(3) 0.043(3) 0.014(2) 0.005(2) 0.011(2)
F17 0.163(8) 0.350(15) 0.255(12) 0.265(13) 0.166(9) 0.193(10)
F18 0.173(8) 0.151(7) 0.166(8) 0.108(7) 0.080(7) 0.122(7)
F19 0.077(4) 0.135(6) 0.105(6) 0.026(5) 0.016(4) -0.036(4)
C17 0.065(4) 0.052(4) 0.057(4) 0.016(3) 0.007(3) 0.014(3)
F1A 0.088(5) 0.065(4) 0.230(11) 0.057(5) -0.033(6) -0.012(3)
C18 0.061(3) 0.030(3) 0.050(3) 0.021(2) 0.008(3) 0.012(2)
F20 0.117(5) 0.098(4) 0.139(7) 0.042(5) 0.019(5) 0.065(4)
C19 0.096(5) 0.095(5) 0.080(4) 0.062(4) 0.029(4) 0.036(4)
F21 0.137(7) 0.122(6) 0.116(6) -0.008(5) -0.019(5) 0.076(6)
F22 0.216(10) 0.105(5) 0.169(8) 0.107(6) 0.106(7) 0.091(6)
F23 0.218(11) 0.099(5) 0.061(4) 0.023(4) -0.008(5) 0.016(6)
N3 0.089(5) 0.057(4) 0.040(3) 0.022(3) -0.005(3) -0.022(4)
C20 0.086(4) 0.065(4) 0.067(4) 0.046(3) 0.030(3) 0.021(3)
C21 0.083(4) 0.063(3) 0.067(4) 0.043(3) 0.021(3) 0.033(3)
C22 0.073(4) 0.036(3) 0.070(4) 0.023(3) 0.026(4) 0.008(3)
C23 0.067(3) 0.031(3) 0.064(3) 0.023(2) 0.028(3) 0.018(2)
C24 0.071(4) 0.068(4) 0.058(4) 0.036(3) 0.025(3) 0.022(3)
C25 0.057(3) 0.045(3) 0.054(4) 0.015(3) -0.005(3) 0.013(3)
C1A 0.094(5) 0.055(4) 0.081(5) 0.026(4) -0.016(5) 0.021(4)
C26 0.102(5) 0.097(5) 0.066(4) 0.054(4) 0.028(4) 0.046(4)
C27 0.072(4) 0.048(3) 0.058(4) 0.023(3) -0.001(3) 0.020(3)
F24 0.349(19) 0.197(11) 0.080(6) -0.019(6) -0.081(9) 0.173(13)
F25 0.238(13) 0.114(7) 0.132(8) 0.035(6) 0.107(8) 0.023(7)
C28 0.107(5) 0.098(5) 0.077(4) 0.054(4) 0.026(4) 0.042(4)
C29 0.097(5) 0.100(5) 0.096(5) 0.059(4) 0.027(4) 0.038(4)
C30 0.049(4) 0.069(4) 0.080(5) 0.028(4) 0.005(4) -0.001(3)
C31 0.047(3) 0.079(4) 0.068(4) 0.024(3) 0.013(3) 0.008(3)
C32 0.049(3) 0.074(4) 0.068(4) 0.026(4) 0.012(3) 0.017(3)
C33 0.050(3) 0.080(4) 0.072(4) 0.019(4) 0.017(3) 0.011(3)
C34 0.056(3) 0.070(4) 0.069(4) 0.028(3) 0.006(3) 0.013(3)
C35 0.080(4) 0.068(4) 0.056(3) 0.034(3) -0.018(3) -0.005(3)
C36 0.061(3) 0.067(4) 0.065(4) 0.027(3) 0.001(3) 0.018(3)
C37 0.058(4) 0.057(4) 0.061(4) 0.024(3) 0.007(3) 0.015(3)
C38 0.094(5) 0.078(4) 0.093(4) 0.044(4) 0.051(4) 0.021(4)
C39 0.056(4) 0.101(4) 0.080(5) 0.035(4) 0.010(4) 0.035(4)
C40 0.121(6) 0.103(5) 0.069(5) 0.047(4) 0.020(4) 0.039(5)
C41 0.094(4) 0.080(4) 0.051(4) 0.032(3) -0.011(3) -0.022(4)
F26 0.274(16) 0.184(11) 0.081(6) 0.002(6) 0.073(8) 0.015(11)
C42 0.092(5) 0.077(5) 0.100(6) 0.038(4) 0.034(5) 0.046(4)
C43 0.100(5) 0.065(4) 0.083(5) 0.044(4) 0.027(4) 0.034(4)
C44 0.121(7) 0.061(5) 0.065(5) 0.012(4) 0.025(5) -0.018(5)
C45 0.058(3) 0.067(3) 0.072(4) 0.026(3) 0.007(3) 0.018(3)
C46 0.120(7) 0.113(6) 0.068(5) 0.048(5) -0.019(5) -0.031(6)
C47 0.123(7) 0.106(7) 0.066(5) 0.024(5) 0.009(5) -0.016(6)
C48 0.113(7) 0.112(7) 0.100(7) 0.047(6) -0.024(6) 0.007(6)
C49 0.118(7) 0.108(6) 0.091(6) 0.035(5) -0.031(6) -0.016(6)
O9 0.120(6) 0.086(5) 0.063(4) 0.032(4) -0.009(4) -0.037(5)
F27 0.069(4) 0.272(14) 0.44(2) 0.287(17) 0.052(8) 0.058(6)
F28 0.171(10) 0.314(18) 0.194(12) 0.189(13) 0.053(9) -0.020(11)
F29 0.172(9) 0.223(11) 0.101(6) -0.009(6) 0.043(5) 0.011(8)

loop_
_atom_type_symbol
_atom_type_description
_atom_type_scat_dispersion_real
_atom_type_scat_dispersion_imag
_atom_type_scat_source
C C 0.0181 0.0091 'International Tables Vol C Tables 4.2.6.8 and 6.1.1.4'
H H 0.0000 0.0000 'International Tables Vol C Tables 4.2.6.8 and 6.1.1.4'
Dy Dy -9.8046 9.8477 'International Tables Vol C Tables 4.2.6.8 and 6.1.1.4'
F F 0.0727 0.0534 'International Tables Vol C Tables 4.2.6.8 and 6.1.1.4'
N N 0.0311 0.0180 'International Tables Vol C Tables 4.2.6.8 and 6.1.1.4'
O O 0.0492 0.0322 'International Tables Vol C Tables 4.2.6.8 and 6.1.1.4'
Zn Zn -1.5491 0.6778 'International Tables Vol C Tables 4.2.6.8 and 6.1.1.4'

loop_
_geom_angle_atom_site_label_1
_geom_angle_atom_site_label_2
_geom_angle_atom_site_label_3
_geom_angle
_geom_angle_site_symmetry_1
_geom_angle_site_symmetry_3
_geom_angle_publ_flag
O7 Dy1 Dy1 34.46(9) . 2_655 ?
O7 Dy1 Dy1 34.06(9) 2_655 2_655 ?
O7 Dy1 O7 68.52(15) . 2_655 ?
O7 Dy1 O6 76.82(16) . . ?
O7 Dy1 O2 84.21(15) . . ?
O5 Dy1 Dy1 110.34(12) . 2_655 ?
O5 Dy1 O7 138.96(16) . . ?
O5 Dy1 O7 79.92(16) . 2_655 ?
O5 Dy1 O6 72.19(17) . . ?
O5 Dy1 O2 109.25(17) . . ?
O5 Dy1 O3 83.81(18) . . ?
O5 Dy1 O4 143.41(18) . . ?
O5 Dy1 O1 70.46(19) . . ?
O6 Dy1 Dy1 75.80(14) . 2_655 ?
O6 Dy1 O7 79.76(17) . 2_655 ?
O2 Dy1 Dy1 115.34(11) . 2_655 ?
O2 Dy1 O7 143.49(15) . 2_655 ?
O2 Dy1 O6 70.43(17) . . ?
O3 Dy1 Dy1 95.31(14) . 2_655 ?
O3 Dy1 O7 112.44(18) . . ?
O3 Dy1 O7 76.96(16) . 2_655 ?
O3 Dy1 O6 149.04(17) . . ?
O3 Dy1 O2 137.89(17) . . ?
O3 Dy1 O4 72.38(18) . . ?
O3 Dy1 O1 75.2(2) . . ?
O4 Dy1 Dy1 99.40(13) . 2_655 ?
O4 Dy1 O7 76.99(16) . . ?
O4 Dy1 O7 119.45(17) . 2_655 ?
O4 Dy1 O6 137.85(17) . . ?
O4 Dy1 O2 74.57(18) . . ?
O4 Dy1 O1 76.7(2) . . ?
O1 Dy1 Dy1 170.47(14) . 2_655 ?
O1 Dy1 O7 141.05(16) . 2_655 ?
O1 Dy1 O7 148.53(17) . . ?
O1 Dy1 O6 113.0(2) . . ?
O1 Dy1 O2 72.34(18) . . ?
O13 Zn1 O12 88.4(2) . . ?
O13 Zn1 O11 88.6(2) . . ?
O14 Zn1 O13 121.3(2) . . ?
O14 Zn1 O12 94.6(2) . . ?
O14 Zn1 O10 118.2(2) . . ?
O14 Zn1 O11 88.0(2) . . ?
O10 Zn1 O13 120.4(3) . . ?
O10 Zn1 O12 89.7(3) . . ?
O10 Zn1 O11 90.8(3) . . ?
O11 Zn1 O12 176.7(2) . . ?
Dy1 O7 Dy1 111.48(15) . 2_655 ?
C9 O7 Dy1 122.9(3) . . ?
C9 O7 Dy1 125.3(3) . 2_655 ?
C21 O5 Dy1 131.7(5) . . ?
C12 O13 Zn1 127.1(4) . . ?
C16 O12 Zn1 124.9(5) . . ?
C3 N1 C2 119.4(5) . . ?
C3 N1 C6 120.6(5) . . ?
C6 N1 C2 119.7(5) . . ?
N5 O14 Zn1 116.7(4) . . ?
C24 O6 Dy1 133.7(5) . . ?
C37 O2 Dy1 134.3(5) . . ?
C32 O3 Dy1 134.4(6) . . ?
C34 O4 Dy1 135.1(6) . . ?
C19 O10 Zn1 122.5(7) . . ?
O14 N5 C7 126.6(5) . . ?
O14 N5 C18 119.4(5) . . ?
C7 N5 C18 113.9(5) . . ?
O8 N2 C8 128.1(6) . . ?
O8 N2 C35 121.4(6) . . ?
C8 N2 C35 110.4(6) . . ?
C2 C1 H1 120.5 . . ?
C2 C1 C5 119.0(5) . . ?
C5 C1 H1 120.5 . . ?
C26 O11 Zn1 124.3(8) . . ?
O15 N4 C7 126.4(5) . . ?
O15 N4 C23 121.3(5) . . ?
C7 N4 C23 112.3(5) . . ?
C1 C2 N1 118.9(5) . . ?
C4 C2 N1 119.0(5) . . ?
C4 C2 C1 122.1(5) . . ?
C45 O1 Dy1 134.3(6) . . ?
N1 C3 H3 119.8 . . ?
N1 C3 C13 120.4(5) . . ?
C13 C3 H3 119.8 . . ?
C2 C4 H4 120.8 . . ?
C2 C4 C14 118.3(5) . . ?
C14 C4 H4 120.8 . . ?
C1 C5 C8 119.6(5) . . ?
C15 C5 C1 120.1(6) . . ?
C15 C5 C8 120.3(6) . . ?
N1 C6 H6 119.5 . . ?
N1 C6 C10 121.1(5) . . ?
C10 C6 H6 119.5 . . ?
N5 C7 N4 109.6(5) . . ?
N5 C7 C14 125.3(5) . . ?
N4 C7 C14 125.0(6) . . ?
N2 C8 C5 126.0(6) . . ?
N2 C8 N3 110.7(6) . . ?
N3 C8 C5 123.3(6) . . ?
O7 C9 C10 121.5(5) . . ?
O7 C9 C13 121.3(5) . . ?
C13 C9 C10 117.2(5) . . ?
C6 C10 C9 120.0(5) . . ?
C6 C10 H10 120.0 . . ?
C9 C10 H10 120.0 . . ?
C12 C11 H11 119.3 . . ?
C12 C11 C16 121.4(6) . . ?
C16 C11 H11 119.3 . . ?
O13 C12 C11 129.1(6) . . ?
O13 C12 C25 113.4(6) . . ?
C11 C12 C25 117.4(6) . . ?
C3 C13 C9 120.7(5) . . ?
C3 C13 H13 119.6 . . ?
C9 C13 H13 119.6 . . ?
C4 C14 C7 119.6(5) . . ?
C15 C14 C4 120.7(5) . . ?
C15 C14 C7 119.6(5) . . ?
C5 C15 H15 120.1 . . ?
C14 C15 C5 119.7(6) . . ?
C14 C15 H15 120.1 . . ?
O12 C16 C11 127.3(6) . . ?
O12 C16 C17 113.1(6) . . ?
C11 C16 C17 119.6(7) . . ?
F2 C17 F7 108.3(8) . . ?
F2 C17 C16 113.7(7) . . ?
F3 C17 F2 107.2(7) . . ?
F3 C17 F7 107.1(7) . . ?
F3 C17 C16 110.7(7) . . ?
F7 C17 C16 109.6(7) . . ?
N5 C18 C22 107.7(6) . . ?
N5 C18 C23 101.4(5) . . ?
C22 C18 C23 114.2(6) . . ?
C1A C18 N5 106.5(6) . . ?
C1A C18 C22 107.6(7) . . ?
C1A C18 C23 118.6(8) . . ?
O10 C19 C28 129.3(11) . . ?
O10 C19 C29 112.0(11) . . ?
C28 C19 C29 118.6(11) . . ?
C8 N3 C41 111.3(6) . . ?
O9 N3 C8 128.9(7) . . ?
O9 N3 C41 119.8(7) . . ?
C21 C20 H20 119.5 . . ?
C21 C20 C24 121.1(7) . . ?
C24 C20 H20 119.5 . . ?
O5 C21 C20 128.6(8) . . ?
O5 C21 C43 112.7(8) . . ?
C20 C21 C43 118.6(8) . . ?
C18 C22 H22A 109.5 . . ?
C18 C22 H22B 109.5 . . ?
C18 C22 H22C 109.5 . . ?
H22A C22 H22B 109.5 . . ?
H22A C22 H22C 109.5 . . ?
H22B C22 H22C 109.5 . . ?
N4 C23 C18 102.7(5) . . ?
N4 C23 C42 107.0(7) . . ?
N4 C23 C44 103.9(7) . . ?
C18 C23 C44 113.0(7) . . ?
C42 C23 C18 112.1(8) . . ?
C42 C23 C44 116.6(8) . . ?
O6 C24 C20 127.1(8) . . ?
O6 C24 C38 115.5(8) . . ?
C20 C24 C38 117.3(8) . . ?
F1 C25 F5 107.5(7) . . ?
F1 C25 C12 109.7(7) . . ?
F5 C25 C12 111.4(6) . . ?
F6 C25 F1 107.1(7) . . ?
F6 C25 F5 107.7(7) . . ?
F6 C25 C12 113.1(6) . . ?
C18 C1A H1AA 109.5 . . ?
C18 C1A H1AB 109.5 . . ?
C18 C1A H1AC 109.5 . . ?
H1AA C1A H1AB 109.5 . . ?
H1AA C1A H1AC 109.5 . . ?
H1AB C1A H1AC 109.5 . . ?
O11 C26 C28 127.8(12) . . ?
O11 C26 C40 113.1(11) . . ?
C28 C26 C40 119.1(10) . . ?
F4 C27 F8 105.4(7) . . ?
F4 C27 F12 107.0(8) . . ?
F4 C27 C37 114.7(7) . . ?
F8 C27 C37 113.4(8) . . ?
F12 C27 F8 106.0(8) . . ?
F12 C27 C37 109.8(7) . . ?
C19 C28 H28 117.4 . . ?
C26 C28 C19 125.1(11) . . ?
C26 C28 H28 117.4 . . ?
F16 C29 C19 111.8(10) . . ?
F27 C29 F16 105.1(14) . . ?
F27 C29 C19 111.1(10) . . ?
F27 C29 F28 110.5(14) . . ?
F28 C29 F16 102.9(12) . . ?
F28 C29 C19 114.7(12) . . ?
F10 C30 F19 107.4(9) . . ?
F10 C30 F1A 106.2(10) . . ?
F10 C30 C34 113.1(9) . . ?
F19 C30 F1A 105.0(10) . . ?
F19 C30 C34 114.3(9) . . ?
F1A C30 C34 110.2(8) . . ?
C32 C31 H31 120.0 . . ?
C32 C31 C34 120.0(8) . . ?
C34 C31 H31 120.0 . . ?
O3 C32 C31 127.7(9) . . ?
O3 C32 C33 115.3(8) . . ?
C31 C32 C33 117.0(8) . . ?
F13 C33 F21 108.6(10) . . ?
F13 C33 F25 105.9(11) . . ?
F13 C33 C32 115.2(8) . . ?
F21 C33 F25 103.4(10) . . ?
F21 C33 C32 113.3(10) . . ?
F25 C33 C32 109.5(9) . . ?
O4 C34 C30 115.3(8) . . ?
O4 C34 C31 127.0(8) . . ?
C31 C34 C30 117.5(8) . . ?
N2 C35 C48 102.9(9) . . ?
C41 C35 N2 102.1(7) . . ?
C41 C35 C48 106.5(10) . . ?
C46 C35 N2 111.8(8) . . ?
C46 C35 C41 120.4(10) . . ?
C46 C35 C48 111.5(11) . . ?
C37 C36 H36 120.8 . . ?
C37 C36 C45 118.4(8) . . ?
C45 C36 H36 120.8 . . ?
O2 C37 C27 115.3(7) . . ?
O2 C37 C36 129.6(8) . . ?
C36 C37 C27 114.7(8) . . ?
F11 C38 C24 121.3(11) . . ?
F11 C38 F29 84.0(11) . . ?
F17 C38 F11 116.7(10) . . ?
F17 C38 C24 118.4(10) . . ?
F17 C38 F29 101.4(13) . . ?
C24 C38 F29 103.3(9) . . ?
F14 C39 C45 109.6(9) . . ?
F15 C39 F14 108.2(9) . . ?
F15 C39 F20 108.6(10) . . ?
F15 C39 C45 112.7(9) . . ?
F20 C39 F14 107.0(10) . . ?
F20 C39 C45 110.5(8) . . ?
F23 C40 C26 112.1(9) . . ?
F24 C40 F23 104.7(14) . . ?
F24 C40 C26 109.6(11) . . ?
F26 C40 F23 110.8(13) . . ?
F26 C40 C26 114.5(13) . . ?
F26 C40 F24 104.3(13) . . ?
N3 C41 C35 102.9(7) . . ?
N3 C41 C47 99.8(10) . . ?
C35 C41 C47 106.4(9) . . ?
C49 C41 N3 115.3(10) . . ?
C49 C41 C35 126.5(12) . . ?
C49 C41 C47 102.6(11) . . ?
C23 C42 H42A 109.5 . . ?
C23 C42 H42B 109.5 . . ?
C23 C42 H42C 109.5 . . ?
H42A C42 H42B 109.5 . . ?
H42A C42 H42C 109.5 . . ?
H42B C42 H42C 109.5 . . ?
F9 C43 F18 108.6(10) . . ?
F9 C43 F22 109.0(10) . . ?
F9 C43 C21 110.6(8) . . ?
F18 C43 F22 106.1(9) . . ?
F18 C43 C21 110.5(9) . . ?
F22 C43 C21 112.0(9) . . ?
C23 C44 H44A 109.5 . . ?
C23 C44 H44B 109.5 . . ?
C23 C44 H44C 109.5 . . ?
H44A C44 H44B 109.5 . . ?
H44A C44 H44C 109.5 . . ?
H44B C44 H44C 109.5 . . ?
O1 C45 C36 128.6(8) . . ?
O1 C45 C39 113.4(8) . . ?
C36 C45 C39 117.8(9) . . ?
C35 C46 H46A 109.5 . . ?
C35 C46 H46B 109.5 . . ?
C35 C46 H46C 109.5 . . ?
H46A C46 H46B 109.5 . . ?
H46A C46 H46C 109.5 . . ?
H46B C46 H46C 109.5 . . ?
C41 C47 H47A 109.5 . . ?
C41 C47 H47B 109.5 . . ?
C41 C47 H47C 109.5 . . ?
H47A C47 H47B 109.5 . . ?
H47A C47 H47C 109.5 . . ?
H47B C47 H47C 109.5 . . ?
C35 C48 H48A 109.5 . . ?
C35 C48 H48B 109.5 . . ?
C35 C48 H48C 109.5 . . ?
H48A C48 H48B 109.5 . . ?
H48A C48 H48C 109.5 . . ?
H48B C48 H48C 109.5 . . ?
C41 C49 H49A 109.5 . . ?
C41 C49 H49B 109.5 . . ?
C41 C49 H49C 109.5 . . ?
H49A C49 H49B 109.5 . . ?
H49A C49 H49C 109.5 . . ?
H49B C49 H49C 109.5 . . ?

loop_
_geom_bond_atom_site_label_1
_geom_bond_atom_site_label_2
_geom_bond_distance
_geom_bond_site_symmetry_2
_geom_bond_publ_flag
Dy1 Dy1 3.9033(7) 2_655 ?
Dy1 O7 2.349(4) . ?
Dy1 O7 2.373(4) 2_655 ?
Dy1 O5 2.323(5) . ?
Dy1 O6 2.353(5) . ?
Dy1 O2 2.352(5) . ?
Dy1 O3 2.326(5) . ?
Dy1 O4 2.335(5) . ?
Dy1 O1 2.349(5) . ?
Zn1 O13 1.979(5) . ?
Zn1 O12 2.076(5) . ?
Zn1 O14 1.965(5) . ?
Zn1 O10 1.966(6) . ?
Zn1 O11 2.057(6) . ?
O7 C9 1.304(7) . ?
O5 C21 1.256(9) . ?
O13 C12 1.249(8) . ?
F1 C25 1.332(10) . ?
F2 C17 1.330(10) . ?
O12 C16 1.253(9) . ?
N1 C2 1.449(7) . ?
N1 C3 1.354(7) . ?
N1 C6 1.357(8) . ?
O14 N5 1.300(7) . ?
O6 C24 1.223(10) . ?
O2 C37 1.244(10) . ?
F3 C17 1.323(10) . ?
F4 C27 1.286(9) . ?
O3 C32 1.257(10) . ?
F5 C25 1.337(9) . ?
O4 C34 1.238(10) . ?
F6 C25 1.329(10) . ?
O10 C19 1.296(13) . ?
N5 C7 1.302(8) . ?
N5 C18 1.512(8) . ?
O8 N2 1.261(8) . ?
N2 C8 1.330(9) . ?
N2 C35 1.520(10) . ?
F7 C17 1.340(10) . ?
C1 H1 0.9500 . ?
C1 C2 1.381(8) . ?
C1 C5 1.399(8) . ?
O15 N4 1.274(8) . ?
O11 C26 1.236(12) . ?
N4 C7 1.360(8) . ?
N4 C23 1.492(8) . ?
F8 C27 1.343(10) . ?
C2 C4 1.380(8) . ?
O1 C45 1.262(11) . ?
C3 H3 0.9500 . ?
C3 C13 1.374(8) . ?
C4 H4 0.9500 . ?
C4 C14 1.400(8) . ?
C5 C8 1.469(9) . ?
C5 C15 1.390(8) . ?
C6 H6 0.9500 . ?
C6 C10 1.370(8) . ?
F9 C43 1.316(14) . ?
F10 C30 1.270(12) . ?
C7 C14 1.467(8) . ?
C8 N3 1.334(9) . ?
F11 C38 1.217(13) . ?
F12 C27 1.320(11) . ?
C9 C10 1.413(8) . ?
C9 C13 1.405(9) . ?
C10 H10 0.9500 . ?
C11 H11 0.9500 . ?
C11 C12 1.387(10) . ?
C11 C16 1.406(9) . ?
F13 C33 1.256(12) . ?
C12 C25 1.525(10) . ?
C13 H13 0.9500 . ?
C14 C15 1.388(9) . ?
F14 C39 1.343(13) . ?
C15 H15 0.9500 . ?
F15 C39 1.301(13) . ?
F16 C29 1.310(16) . ?
C16 C17 1.515(11) . ?
F17 C38 1.168(14) . ?
F18 C43 1.318(14) . ?
F19 C30 1.297(12) . ?
F1A C30 1.310(13) . ?
C18 C22 1.512(11) . ?
C18 C23 1.545(10) . ?
C18 C1A 1.509(12) . ?
F20 C39 1.337(14) . ?
C19 C28 1.358(17) . ?
C19 C29 1.511(17) . ?
F21 C33 1.292(13) . ?
F22 C43 1.338(11) . ?
F23 C40 1.316(15) . ?
N3 C41 1.490(12) . ?
N3 O9 1.271(9) . ?
C20 H20 0.9500 . ?
C20 C21 1.372(12) . ?
C20 C24 1.373(13) . ?
C21 C43 1.544(12) . ?
C22 H22A 0.9800 . ?
C22 H22B 0.9800 . ?
C22 H22C 0.9800 . ?
C23 C42 1.524(13) . ?
C23 C44 1.574(14) . ?
C24 C38 1.491(13) . ?
C1A H1AA 0.9800 . ?
C1A H1AB 0.9800 . ?
C1A H1AC 0.9800 . ?
C26 C28 1.319(17) . ?
C26 C40 1.552(17) . ?
C27 C37 1.526(12) . ?
F24 C40 1.302(17) . ?
F25 C33 1.336(14) . ?
C28 H28 0.9500 . ?
C29 F27 1.290(15) . ?
C29 F28 1.291(16) . ?
C30 C34 1.529(13) . ?
C31 H31 0.9500 . ?
C31 C32 1.397(13) . ?
C31 C34 1.410(14) . ?
C32 C33 1.506(13) . ?
C35 C41 1.504(13) . ?
C35 C46 1.421(15) . ?
C35 C48 1.52(2) . ?
C36 H36 0.9500 . ?
C36 C37 1.397(12) . ?
C36 C45 1.410(13) . ?
C38 F29 1.523(13) . ?
C39 C45 1.551(13) . ?
C40 F26 1.260(16) . ?
C41 C47 1.69(2) . ?
C41 C49 1.388(16) . ?
C42 H42A 0.9800 . ?
C42 H42B 0.9800 . ?
C42 H42C 0.9800 . ?
C44 H44A 0.9800 . ?
C44 H44B 0.9800 . ?
C44 H44C 0.9800 . ?
C46 H46A 0.9800 . ?
C46 H46B 0.9800 . ?
C46 H46C 0.9800 . ?
C47 H47A 0.9800 . ?
C47 H47B 0.9800 . ?
C47 H47C 0.9800 . ?
C48 H48A 0.9800 . ?
C48 H48B 0.9800 . ?
C48 H48C 0.9800 . ?
C49 H49A 0.9800 . ?
C49 H49B 0.9800 . ?
C49 H49C 0.9800 . ?

loop_
_geom_torsion_atom_site_label_1
_geom_torsion_atom_site_label_2
_geom_torsion_atom_site_label_3
_geom_torsion_atom_site_label_4
_geom_torsion
_geom_torsion_site_symmetry_1
_geom_torsion_site_symmetry_2
_geom_torsion_site_symmetry_3
_geom_torsion_site_symmetry_4
_geom_torsion_publ_flag
Dy1 O7 C9 C10 -92.5(6) 2_655 . . . ?
Dy1 O7 C9 C10 95.4(6) . . . . ?
Dy1 O7 C9 C13 87.6(6) 2_655 . . . ?
Dy1 O7 C9 C13 -84.5(6) . . . . ?
Dy1 O5 C21 C20 19.1(15) . . . . ?
Dy1 O5 C21 C43 -163.8(6) . . . . ?
Dy1 O6 C24 C20 -15.7(15) . . . . ?
Dy1 O6 C24 C38 161.1(7) . . . . ?
Dy1 O2 C37 C27 176.6(5) . . . . ?
Dy1 O2 C37 C36 -11.1(14) . . . . ?
Dy1 O3 C32 C31 -11.6(16) . . . . ?
Dy1 O3 C32 C33 169.0(6) . . . . ?
Dy1 O4 C34 C30 -161.1(6) . . . . ?
Dy1 O4 C34 C31 14.0(15) . . . . ?
Dy1 O1 C45 C36 11.3(16) . . . . ?
Dy1 O1 C45 C39 -173.5(6) . . . . ?
Zn1 O13 C12 C11 7.4(11) . . . . ?
Zn1 O13 C12 C25 -172.4(5) . . . . ?
Zn1 O12 C16 C11 -13.0(10) . . . . ?
Zn1 O12 C16 C17 169.5(5) . . . . ?
Zn1 O14 N5 C7 -76.2(7) . . . . ?
Zn1 O14 N5 C18 109.7(6) . . . . ?
Zn1 O10 C19 C28 4.2(16) . . . . ?
Zn1 O10 C19 C29 -171.5(7) . . . . ?
Zn1 O11 C26 C28 0.7(16) . . . . ?
Zn1 O11 C26 C40 179.5(7) . . . . ?
O7 C9 C10 C6 -178.3(6) . . . . ?
O7 C9 C13 C3 179.2(6) . . . . ?
O5 C21 C43 F9 -67.7(12) . . . . ?
O5 C21 C43 F18 52.5(12) . . . . ?
O5 C21 C43 F22 170.5(10) . . . . ?
O13 C12 C25 F1 84.6(8) . . . . ?
O13 C12 C25 F5 -34.4(9) . . . . ?
O13 C12 C25 F6 -155.9(7) . . . . ?
O12 C16 C17 F2 -175.4(7) . . . . ?
O12 C16 C17 F3 -54.7(9) . . . . ?
O12 C16 C17 F7 63.2(9) . . . . ?
N1 C2 C4 C14 -177.0(5) . . . . ?
N1 C3 C13 C9 -0.2(9) . . . . ?
N1 C6 C10 C9 -1.5(9) . . . . ?
O14 N5 C7 N4 -178.8(6) . . . . ?
O14 N5 C7 C14 4.7(11) . . . . ?
O14 N5 C18 C22 -61.2(8) . . . . ?
O14 N5 C18 C23 178.6(6) . . . . ?
O14 N5 C18 C1A 53.9(9) . . . . ?
O6 C24 C38 F11 -159.2(11) . . . . ?
O6 C24 C38 F17 42.9(17) . . . . ?
O6 C24 C38 F29 -68.1(13) . . . . ?
F4 C27 C37 O2 -35.9(11) . . . . ?
F4 C27 C37 C36 150.7(8) . . . . ?
O3 C32 C33 F13 24.5(15) . . . . ?
O3 C32 C33 F21 -101.4(11) . . . . ?
O3 C32 C33 F25 143.7(11) . . . . ?
O10 C19 C28 C26 0(2) . . . . ?
O10 C19 C29 F16 -42.1(14) . . . . ?
O10 C19 C29 F27 75.0(16) . . . . ?
O10 C19 C29 F28 -158.8(13) . . . . ?
N5 C7 C14 C4 -34.8(10) . . . . ?
N5 C7 C14 C15 142.8(7) . . . . ?
N5 C18 C23 N4 -1.6(7) . . . . ?
N5 C18 C23 C42 -116.2(7) . . . . ?
N5 C18 C23 C44 109.6(8) . . . . ?
O8 N2 C8 C5 -4.1(13) . . . . ?
O8 N2 C8 N3 178.7(8) . . . . ?
O8 N2 C35 C41 -170.3(8) . . . . ?
O8 N2 C35 C46 -40.3(14) . . . . ?
O8 N2 C35 C48 79.4(10) . . . . ?
N2 C8 N3 C41 -5.1(12) . . . . ?
N2 C8 N3 O9 172.1(11) . . . . ?
N2 C35 C41 N3 -15.4(11) . . . . ?
N2 C35 C41 C47 89.0(10) . . . . ?
N2 C35 C41 C49 -151.0(13) . . . . ?
C1 C2 C4 C14 0.9(9) . . . . ?
C1 C5 C8 N2 -29.4(11) . . . . ?
C1 C5 C8 N3 147.4(8) . . . . ?
C1 C5 C15 C14 -0.7(9) . . . . ?
O15 N4 C7 N5 -178.9(7) . . . . ?
O15 N4 C7 C14 -2.4(12) . . . . ?
O15 N4 C23 C18 -178.8(7) . . . . ?
O15 N4 C23 C42 -60.6(10) . . . . ?
O15 N4 C23 C44 63.3(10) . . . . ?
O11 C26 C28 C19 -3(2) . . . . ?
O11 C26 C40 F23 -41.5(15) . . . . ?
O11 C26 C40 F24 74.4(15) . . . . ?
O11 C26 C40 F26 -168.8(13) . . . . ?
N4 C7 C14 C4 149.2(6) . . . . ?
N4 C7 C14 C15 -33.2(10) . . . . ?
F8 C27 C37 O2 -157.0(7) . . . . ?
F8 C27 C37 C36 29.6(10) . . . . ?
C2 N1 C3 C13 -174.4(6) . . . . ?
C2 N1 C6 C10 175.2(5) . . . . ?
C2 C1 C5 C8 -174.7(6) . . . . ?
C2 C1 C5 C15 2.3(9) . . . . ?
C2 C4 C14 C7 178.3(5) . . . . ?
C2 C4 C14 C15 0.8(9) . . . . ?
C3 N1 C2 C1 44.4(8) . . . . ?
C3 N1 C2 C4 -137.6(6) . . . . ?
C3 N1 C6 C10 0.5(9) . . . . ?
C4 C14 C15 C5 -0.8(9) . . . . ?
C5 C1 C2 N1 175.5(5) . . . . ?
C5 C1 C2 C4 -2.4(9) . . . . ?
C5 C8 N3 C41 177.7(9) . . . . ?
C5 C8 N3 O9 -5.2(17) . . . . ?
C6 N1 C2 C1 -130.4(6) . . . . ?
C6 N1 C2 C4 47.6(8) . . . . ?
C6 N1 C3 C13 0.4(9) . . . . ?
F10 C30 C34 O4 66.2(12) . . . . ?
F10 C30 C34 C31 -109.4(11) . . . . ?
C7 N5 C18 C22 123.9(7) . . . . ?
C7 N5 C18 C23 3.7(8) . . . . ?
C7 N5 C18 C1A -121.0(8) . . . . ?
C7 N4 C23 C18 -0.6(8) . . . . ?
C7 N4 C23 C42 117.6(8) . . . . ?
C7 N4 C23 C44 -118.6(8) . . . . ?
C7 C14 C15 C5 -178.4(6) . . . . ?
C8 N2 C35 C41 13.9(11) . . . . ?
C8 N2 C35 C46 143.9(11) . . . . ?
C8 N2 C35 C48 -96.4(9) . . . . ?
C8 C5 C15 C14 176.2(6) . . . . ?
C8 N3 C41 C35 13.6(13) . . . . ?
C8 N3 C41 C47 -95.9(9) . . . . ?
C8 N3 C41 C49 155.1(13) . . . . ?
F12 C27 C37 O2 84.7(9) . . . . ?
F12 C27 C37 C36 -88.8(10) . . . . ?
C10 C9 C13 C3 -0.8(9) . . . . ?
C11 C12 C25 F1 -95.2(8) . . . . ?
C11 C12 C25 F5 145.8(7) . . . . ?
C11 C12 C25 F6 24.2(10) . . . . ?
C11 C16 C17 F2 6.9(11) . . . . ?
C11 C16 C17 F3 127.6(8) . . . . ?
C11 C16 C17 F7 -114.5(8) . . . . ?
C12 C11 C16 O12 3.7(12) . . . . ?
C12 C11 C16 C17 -179.0(7) . . . . ?
C13 C9 C10 C6 1.6(9) . . . . ?
F14 C39 C45 O1 54.2(13) . . . . ?
F14 C39 C45 C36 -130.1(10) . . . . ?
C15 C5 C8 N2 153.6(7) . . . . ?
C15 C5 C8 N3 -29.6(11) . . . . ?
F15 C39 C45 O1 174.7(9) . . . . ?
F15 C39 C45 C36 -9.5(14) . . . . ?
C16 C11 C12 O13 -0.2(12) . . . . ?
C16 C11 C12 C25 179.6(7) . . . . ?
F19 C30 C34 O4 -170.5(10) . . . . ?
F19 C30 C34 C31 13.9(15) . . . . ?
F1A C30 C34 O4 -52.5(13) . . . . ?
F1A C30 C34 C31 131.8(11) . . . . ?
C18 N5 C7 N4 -4.3(8) . . . . ?
C18 N5 C7 C14 179.2(6) . . . . ?
F20 C39 C45 O1 -63.5(12) . . . . ?
F20 C39 C45 C36 112.2(11) . . . . ?
C20 C21 C43 F9 109.7(11) . . . . ?
C20 C21 C43 F18 -130.0(10) . . . . ?
C20 C21 C43 F22 -12.0(15) . . . . ?
C20 C24 C38 F11 18.0(17) . . . . ?
C20 C24 C38 F17 -139.9(13) . . . . ?
C20 C24 C38 F29 109.0(12) . . . . ?
C21 C20 C24 O6 -3.3(17) . . . . ?
C21 C20 C24 C38 179.9(10) . . . . ?
C22 C18 C23 N4 -117.1(7) . . . . ?
C22 C18 C23 C42 128.4(8) . . . . ?
C22 C18 C23 C44 -5.9(10) . . . . ?
C23 N4 C7 N5 3.0(8) . . . . ?
C23 N4 C7 C14 179.6(6) . . . . ?
C24 C20 C21 O5 1.5(17) . . . . ?
C24 C20 C21 C43 -175.5(10) . . . . ?
C1A C18 C23 N4 114.4(7) . . . . ?
C1A C18 C23 C42 -0.1(9) . . . . ?
C1A C18 C23 C44 -134.3(9) . . . . ?
C28 C19 C29 F16 141.6(12) . . . . ?
C28 C19 C29 F27 -101.3(15) . . . . ?
C28 C19 C29 F28 25.0(18) . . . . ?
C28 C26 C40 F23 137.5(12) . . . . ?
C28 C26 C40 F24 -106.7(15) . . . . ?
C28 C26 C40 F26 10.2(19) . . . . ?
C29 C19 C28 C26 175.6(11) . . . . ?
C31 C32 C33 F13 -154.9(11) . . . . ?
C31 C32 C33 F21 79.1(13) . . . . ?
C31 C32 C33 F25 -35.7(14) . . . . ?
C32 C31 C34 O4 3.6(17) . . . . ?
C32 C31 C34 C30 178.6(9) . . . . ?
C34 C31 C32 O3 -4.7(17) . . . . ?
C34 C31 C32 C33 174.6(9) . . . . ?
C35 N2 C8 C5 171.2(8) . . . . ?
C35 N2 C8 N3 -5.9(10) . . . . ?
C37 C36 C45 O1 2.5(15) . . . . ?
C37 C36 C45 C39 -172.5(9) . . . . ?
C40 C26 C28 C19 178.4(11) . . . . ?
C45 C36 C37 O2 -2.7(15) . . . . ?
C45 C36 C37 C27 169.6(8) . . . . ?
C46 C35 C41 N3 -139.9(11) . . . . ?
C46 C35 C41 C47 -35.4(14) . . . . ?
C46 C35 C41 C49 84.5(18) . . . . ?
C48 C35 C41 N3 92.1(11) . . . . ?
C48 C35 C41 C47 -163.4(10) . . . . ?
C48 C35 C41 C49 -43.5(16) . . . . ?
O9 N3 C41 C35 -163.8(11) . . . . ?
O9 N3 C41 C47 86.7(12) . . . . ?
O9 N3 C41 C49 -22.3(18) . . . . ?

loop_
_platon_squeeze_void_nr
_platon_squeeze_void_average_x
_platon_squeeze_void_average_y
_platon_squeeze_void_average_z
_platon_squeeze_void_volume
_platon_squeeze_void_count_electrons
_platon_squeeze_void_content
1 0.000 0.000 0.500 100 -7 ' '
2 -0.009 0.472 0.155 22 -2 ' '
3 0.009 0.527 0.845 22 -2 ' '
